data_2230774
loop_
_publ_author_name
'Wang, Liang'
'Zhang, Chun-Mei'
'Guo, Jun-Xiang'
'Wu, Qiu-Ye'
'Hu, Hong-Gang'

_publ_section_title
;
 (6a<i>S</i>,11a<i>R</i>,11c<i>S</i>)-8-Sulfanylidene-2,3,5,6,6a,7,11,11a,11b,11c-decahydro-3a,7a-diaza-1<i>H</i>,4<i>H</i>-benzo[<i>de</i>]anthracen-3a-ium
 chloride hemihydrate
;
_journal_coeditor_code LH5190
_journal_issue 7
_journal_name_full 'Acta Crystallographica Section E'
_journal_page_first o1743
_journal_page_last o1744
_journal_paper_doi 10.1107/S160053681100972X
_journal_volume 67
_journal_year 2011
_chemical_formula_iupac 'C15 H23 N2 S +, Cl -, 0.5H2 O'
_chemical_formula_moiety 'C15 H23 N2 S +, Cl -, 0.5(H2 O)'
_chemical_formula_sum 'C15 H24 Cl N2 O0.5 S'
_chemical_formula_weight 306.87
_chemical_name_systematic
;
(6a<i>S</i>,11a<i>R</i>,11c<i>S</i>)-8-Sulfanylidene-
2,3,5,6,6a,7,11,11a,11b,11c-decahydro-
3a,7a-diaza-1<i>H</i>,4<i>H</i>-benzo[<i>de</i>]anthracen-3a-ium
chloride hemihydrate
;
_space_group_IT_number 92
_symmetry_cell_setting tetragonal
_symmetry_space_group_name_Hall 'P 4abw 2nw'
_symmetry_space_group_name_H-M 'P 41 21 2'
_atom_sites_solution_hydrogens geom
_atom_sites_solution_primary direct
_atom_sites_solution_secondary difmap
_audit_creation_method SHELXL-97
_cell_angle_alpha 90.00
_cell_angle_beta 90.00
_cell_angle_gamma 90.00
_cell_formula_units_Z 8
_cell_length_a 7.793(5)
_cell_length_b 7.793(5)
_cell_length_c 52.59(5)
_cell_measurement_reflns_used 927
_cell_measurement_temperature 293(2)
_cell_measurement_theta_max 23.989
_cell_measurement_theta_min 2.711
_cell_volume 3194(4)
_computing_cell_refinement 'SAINT (Bruker, 1997)'
_computing_data_collection 'SMART (Bruker, 1997)'
_computing_data_reduction 'SAINT (Bruker, 1997)'
_computing_molecular_graphics 'SHELXTL (Sheldrick, 2008)'
_computing_publication_material 'SHELXTL (Sheldrick, 2008)'
_computing_structure_refinement 'SHELXL97 (Sheldrick, 2008)'
_computing_structure_solution 'SHELXS97 (Sheldrick, 2008)'
_diffrn_ambient_temperature 293(2)
_diffrn_measured_fraction_theta_full 0.998
_diffrn_measured_fraction_theta_max 0.998
_diffrn_measurement_device_type 'Bruker SMART CCD'
_diffrn_measurement_method '\f and \w'
_diffrn_radiation_monochromator graphite
_diffrn_radiation_source 'fine-focus sealed tube'
_diffrn_radiation_type MoK\a
_diffrn_radiation_wavelength 0.71073
_diffrn_reflns_av_R_equivalents 0.0432
_diffrn_reflns_av_sigmaI/netI 0.0344
_diffrn_reflns_limit_h_max 7
_diffrn_reflns_limit_h_min -9
_diffrn_reflns_limit_k_max 9
_diffrn_reflns_limit_k_min -7
_diffrn_reflns_limit_l_max 62
_diffrn_reflns_limit_l_min -54
_diffrn_reflns_number 11100
_diffrn_reflns_theta_full 25.01
_diffrn_reflns_theta_max 25.01
_diffrn_reflns_theta_min 2.64
_exptl_absorpt_coefficient_mu 0.364
_exptl_absorpt_correction_T_max 0.9374
_exptl_absorpt_correction_T_min 0.9145
_exptl_absorpt_correction_type multi-scan
_exptl_absorpt_process_details '(SADABS; Sheldrick, 1996)'
_exptl_crystal_colour yellow
_exptl_crystal_density_diffrn 1.281
_exptl_crystal_density_method 'not measured'
_exptl_crystal_description block
_exptl_crystal_F_000 1320
_exptl_crystal_size_max 0.25
_exptl_crystal_size_mid 0.20
_exptl_crystal_size_min 0.18
_refine_diff_density_max 0.640
_refine_diff_density_min -0.254
_refine_ls_abs_structure_details 'Flack (1983), 1023 Friedel pairs'
_refine_ls_abs_structure_Flack 0.1(2)
_refine_ls_extinction_method none
_refine_ls_goodness_of_fit_ref 1.225
_refine_ls_hydrogen_treatment mixed
_refine_ls_matrix_type full
_refine_ls_number_parameters 190
_refine_ls_number_reflns 2816
_refine_ls_number_restraints 0
_refine_ls_restrained_S_all 1.225
_refine_ls_R_factor_all 0.0801
_refine_ls_R_factor_gt 0.0710
_refine_ls_shift/su_max 0.002
_refine_ls_shift/su_mean 0.000
_refine_ls_structure_factor_coef Fsqd
_refine_ls_weighting_details 'calc w=1/[\s^2^(Fo^2^)+(0.1040P)^2^+2.0841P] where P=(Fo^2^+2Fc^2^)/3'
_refine_ls_weighting_scheme calc
_refine_ls_wR_factor_gt 0.1990
_refine_ls_wR_factor_ref 0.2043
_reflns_number_gt 2489
_reflns_number_total 2816
_reflns_threshold_expression I>2\s(I)
_cod_data_source_file lh5190.cif
_cod_data_source_block I
_cod_depositor_comments
;
 Marking attached hydrogen atoms.

 Antanas Vaitkus,
 2017-08-09
;
_cod_database_code 2230774
_cod_database_fobs_code 2230774

loop_
_symmetry_equiv_pos_as_xyz
'x, y, z'
'-x, -y, z+1/2'
'-y+1/2, x+1/2, z+1/4'
'y+1/2, -x+1/2, z+3/4'
'-x+1/2, y+1/2, -z+1/4'
'x+1/2, -y+1/2, -z+3/4'
'y, x, -z'
'-y, -x, -z+1/2'

loop_
_atom_site_type_symbol
_atom_site_label
_atom_site_fract_x
_atom_site_fract_y
_atom_site_fract_z
_atom_site_U_iso_or_equiv
_atom_site_adp_type
_atom_site_calc_flag
_atom_site_refinement_flags
_atom_site_occupancy
_atom_site_symmetry_multiplicity
_atom_site_disorder_assembly
_atom_site_disorder_group
_atom_site_attached_hydrogens
S S1 0.6279(2) 0.2217(2) 0.11342(2) 0.0559(4) Uani d . 1 1 . . 0
Cl Cl1 0.2534(2) 0.6515(3) 0.01987(3) 0.0785(6) Uani d . 1 1 . . 0
N N1 0.4499(5) 0.8604(6) 0.05841(7) 0.0415(9) Uani d . 1 1 . . 0
N N2 0.6084(5) 0.4228(5) 0.07265(6) 0.0357(9) Uani d . 1 1 . . 0
C C1 0.7029(6) 0.3215(6) 0.08746(8) 0.0400(11) Uani d . 1 1 . . 0
C C2 0.8817(7) 0.2948(7) 0.08006(9) 0.0511(12) Uani d . 1 1 . . 0
H H2A 0.9548 0.2386 0.0913 0.061 Uiso calc R 1 1 . . 0
C C3 0.9422(7) 0.3467(8) 0.05836(10) 0.0543(13) Uani d . 1 1 . . 0
H H3A 1.0566 0.3260 0.0544 0.065 Uiso calc R 1 1 . . 0
C C4 0.8319(7) 0.4387(7) 0.03976(9) 0.0483(13) Uani d . 1 1 . . 0
H H4A 0.7864 0.3570 0.0276 0.058 Uiso calc R 1 1 . . 0
H H4B 0.9011 0.5211 0.0305 0.058 Uiso calc R 1 1 . . 0
C C5 0.6831(6) 0.5324(6) 0.05266(7) 0.0354(10) Uani d . 1 1 . . 0
H H5A 0.5944 0.5540 0.0398 0.043 Uiso calc R 1 1 . . 0
C C6 0.7298(6) 0.7046(6) 0.06520(7) 0.0352(10) Uani d . 1 1 . . 0
H H6A 0.8128 0.6796 0.0787 0.042 Uiso calc R 1 1 . . 0
C C7 0.8144(7) 0.8338(7) 0.04731(10) 0.0482(12) Uani d . 1 1 . . 0
H H7A 0.8599 0.9285 0.0572 0.058 Uiso calc R 1 1 . . 0
H H7B 0.9096 0.7789 0.0387 0.058 Uiso calc R 1 1 . . 0
C C8 0.6899(7) 0.9026(7) 0.02780(10) 0.0537(13) Uani d . 1 1 . . 0
H H8A 0.6499 0.8097 0.0170 0.064 Uiso calc R 1 1 . . 0
H H8B 0.7472 0.9864 0.0171 0.064 Uiso calc R 1 1 . . 0
C C9 0.5388(7) 0.9856(7) 0.04105(10) 0.0557(14) Uani d . 1 1 . . 0
H H9A 0.5785 1.0832 0.0509 0.067 Uiso calc R 1 1 . . 0
H H9B 0.4580 1.0271 0.0284 0.067 Uiso calc R 1 1 . . 0
C C10 0.2988(7) 0.9449(8) 0.07086(11) 0.0562(15) Uani d . 1 1 . . 0
H H10A 0.3382 1.0390 0.0814 0.067 Uiso calc R 1 1 . . 0
H H10B 0.2236 0.9916 0.0579 0.067 Uiso calc R 1 1 . . 0
C C11 0.2019(7) 0.8205(8) 0.08673(10) 0.0558(14) Uani d . 1 1 . . 0
H H11A 0.1539 0.7319 0.0759 0.067 Uiso calc R 1 1 . . 0
H H11B 0.1076 0.8793 0.0950 0.067 Uiso calc R 1 1 . . 0
C C12 0.3168(7) 0.7373(8) 0.10691(10) 0.0562(14) Uani d . 1 1 . . 0
H H12A 0.3504 0.8233 0.1193 0.067 Uiso calc R 1 1 . . 0
H H12B 0.2523 0.6490 0.1157 0.067 Uiso calc R 1 1 . . 0
C C13 0.4772(6) 0.6578(7) 0.09521(8) 0.0422(11) Uani d . 1 1 . . 0
H H13A 0.5549 0.6309 0.1093 0.051 Uiso calc R 1 1 . . 0
C C14 0.5717(6) 0.7830(6) 0.07802(8) 0.0382(11) Uani d . 1 1 . . 0
H H14A 0.6122 0.8773 0.0888 0.046 Uiso calc R 1 1 . . 0
C C15 0.4427(6) 0.4900(7) 0.08132(8) 0.0394(11) Uani d . 1 1 . . 0
H H15A 0.3878 0.4086 0.0926 0.047 Uiso calc R 1 1 . . 0
H H15B 0.3676 0.5098 0.0669 0.047 Uiso calc R 1 1 . . 0
O O1 0.2960(17) 0.2869(17) 0.0131(3) 0.049(3) Uani d P 0.25 1 . . 2
O O2 0.0693(14) 0.0693(14) 0.0000 0.179(12) Uani d SP 0.50 2 . . 2
H H1 0.390(8) 0.755(8) 0.0486(10) 0.066(17) Uiso d . 1 1 . . 0

loop_
_atom_site_aniso_label
_atom_site_aniso_U_11
_atom_site_aniso_U_22
_atom_site_aniso_U_33
_atom_site_aniso_U_12
_atom_site_aniso_U_13
_atom_site_aniso_U_23
S1 0.0630(9) 0.0610(9) 0.0436(6) 0.0009(7) -0.0016(6) 0.0180(6)
Cl1 0.0562(9) 0.1312(17) 0.0481(7) -0.0121(10) -0.0120(7) -0.0032(8)
N1 0.044(2) 0.041(2) 0.0398(19) 0.0012(19) -0.0050(17) 0.0082(18)
N2 0.037(2) 0.040(2) 0.0303(17) -0.0046(17) -0.0017(15) 0.0024(15)
C1 0.046(3) 0.037(3) 0.037(2) 0.001(2) -0.006(2) -0.0013(19)
C2 0.047(3) 0.057(3) 0.049(3) 0.005(3) -0.007(2) 0.007(2)
C3 0.046(3) 0.062(4) 0.055(3) 0.014(3) 0.010(2) -0.001(3)
C4 0.054(3) 0.055(3) 0.036(2) -0.002(3) 0.008(2) -0.002(2)
C5 0.034(2) 0.046(3) 0.0256(19) 0.000(2) -0.0053(17) 0.0039(18)
C6 0.028(2) 0.045(3) 0.033(2) 0.001(2) -0.0038(17) -0.0006(19)
C7 0.041(3) 0.048(3) 0.056(3) -0.004(2) 0.003(2) 0.007(2)
C8 0.056(3) 0.052(3) 0.052(3) -0.006(3) 0.006(2) 0.018(2)
C9 0.056(4) 0.048(3) 0.064(3) 0.002(3) 0.000(3) 0.021(3)
C10 0.047(3) 0.059(3) 0.062(3) 0.020(3) 0.002(3) 0.001(3)
C11 0.044(3) 0.074(4) 0.049(3) 0.013(3) 0.011(2) 0.008(3)
C12 0.049(3) 0.072(4) 0.047(3) 0.011(3) 0.009(2) 0.008(3)
C13 0.038(3) 0.056(3) 0.032(2) 0.003(2) -0.0029(18) 0.007(2)
C14 0.042(3) 0.045(3) 0.0281(19) 0.000(2) -0.0086(18) -0.0039(19)
C15 0.029(2) 0.049(3) 0.040(2) -0.001(2) -0.0022(19) 0.012(2)
O1 0.033(7) 0.026(7) 0.089(9) -0.006(6) 0.007(7) 0.002(6)
O2 0.074(7) 0.074(7) 0.39(3) -0.027(9) 0.080(13) -0.080(13)

loop_
_atom_type_symbol
_atom_type_description
_atom_type_scat_dispersion_real
_atom_type_scat_dispersion_imag
_atom_type_scat_source
C C 0.0033 0.0016 'International Tables Vol C Tables 4.2.6.8 and 6.1.1.4'
H H 0.0000 0.0000 'International Tables Vol C Tables 4.2.6.8 and 6.1.1.4'
N N 0.0061 0.0033 'International Tables Vol C Tables 4.2.6.8 and 6.1.1.4'
O O 0.0106 0.0060 'International Tables Vol C Tables 4.2.6.8 and 6.1.1.4'
S S 0.1246 0.1234 'International Tables Vol C Tables 4.2.6.8 and 6.1.1.4'
Cl Cl 0.1484 0.1585 'International Tables Vol C Tables 4.2.6.8 and 6.1.1.4'

loop_
_geom_angle_atom_site_label_1
_geom_angle_atom_site_label_2
_geom_angle_atom_site_label_3
_geom_angle_site_symmetry_1
_geom_angle_site_symmetry_3
_geom_angle
_geom_angle_publ_flag
C10 N1 C9 . . 110.0(4) ?
C10 N1 C14 . . 111.5(4) ?
C9 N1 C14 . . 112.3(4) ?
C10 N1 H1 . . 102(3) ?
C9 N1 H1 . . 114(3) ?
C14 N1 H1 . . 107(3) ?
C1 N2 C15 . . 121.2(4) ?
C1 N2 C5 . . 122.8(4) ?
C15 N2 C5 . . 111.2(4) ?
N2 C1 C2 . . 117.2(4) ?
N2 C1 S1 . . 123.9(4) ?
C2 C1 S1 . . 118.9(4) ?
C3 C2 C1 . . 122.3(5) ?
C3 C2 H2A . . 118.8 ?
C1 C2 H2A . . 118.8 ?
C2 C3 C4 . . 121.2(5) ?
C2 C3 H3A . . 119.4 ?
C4 C3 H3A . . 119.4 ?
C3 C4 C5 . . 112.1(4) ?
C3 C4 H4A . . 109.2 ?
C5 C4 H4A . . 109.2 ?
C3 C4 H4B . . 109.2 ?
C5 C4 H4B . . 109.2 ?
H4A C4 H4B . . 107.9 ?
N2 C5 C4 . . 109.8(4) ?
N2 C5 C6 . . 107.0(3) ?
C4 C5 C6 . . 115.3(4) ?
N2 C5 H5A . . 108.2 ?
C4 C5 H5A . . 108.2 ?
C6 C5 H5A . . 108.2 ?
C7 C6 C14 . . 110.8(4) ?
C7 C6 C5 . . 114.4(4) ?
C14 C6 C5 . . 110.3(4) ?
C7 C6 H6A . . 107.0 ?
C14 C6 H6A . . 107.0 ?
C5 C6 H6A . . 107.0 ?
C8 C7 C6 . . 112.0(4) ?
C8 C7 H7A . . 109.2 ?
C6 C7 H7A . . 109.2 ?
C8 C7 H7B . . 109.2 ?
C6 C7 H7B . . 109.2 ?
H7A C7 H7B . . 107.9 ?
C7 C8 C9 . . 109.8(4) ?
C7 C8 H8A . . 109.7 ?
C9 C8 H8A . . 109.7 ?
C7 C8 H8B . . 109.7 ?
C9 C8 H8B . . 109.7 ?
H8A C8 H8B . . 108.2 ?
N1 C9 C8 . . 111.1(4) ?
N1 C9 H9A . . 109.4 ?
C8 C9 H9A . . 109.4 ?
N1 C9 H9B . . 109.4 ?
C8 C9 H9B . . 109.4 ?
H9A C9 H9B . . 108.0 ?
C11 C10 N1 . . 111.0(4) ?
C11 C10 H10A . . 109.4 ?
N1 C10 H10A . . 109.4 ?
C11 C10 H10B . . 109.4 ?
N1 C10 H10B . . 109.4 ?
H10A C10 H10B . . 108.0 ?
C10 C11 C12 . . 111.6(5) ?
C10 C11 H11A . . 109.3 ?
C12 C11 H11A . . 109.3 ?
C10 C11 H11B . . 109.3 ?
C12 C11 H11B . . 109.3 ?
H11A C11 H11B . . 108.0 ?
C13 C12 C11 . . 111.8(4) ?
C13 C12 H12A . . 109.3 ?
C11 C12 H12A . . 109.3 ?
C13 C12 H12B . . 109.3 ?
C11 C12 H12B . . 109.3 ?
H12A C12 H12B . . 107.9 ?
C14 C13 C15 . . 110.6(3) ?
C14 C13 C12 . . 112.1(4) ?
C15 C13 C12 . . 113.5(4) ?
C14 C13 H13A . . 106.7 ?
C15 C13 H13A . . 106.7 ?
C12 C13 H13A . . 106.7 ?
C13 C14 N1 . . 110.7(4) ?
C13 C14 C6 . . 113.3(4) ?
N1 C14 C6 . . 111.1(3) ?
C13 C14 H14A . . 107.1 ?
N1 C14 H14A . . 107.1 ?
C6 C14 H14A . . 107.1 ?
N2 C15 C13 . . 107.5(4) ?
N2 C15 H15A . . 110.2 ?
C13 C15 H15A . . 110.2 ?
N2 C15 H15B . . 110.2 ?
C13 C15 H15B . . 110.2 ?
H15A C15 H15B . . 108.5 ?

loop_
_geom_bond_atom_site_label_1
_geom_bond_atom_site_label_2
_geom_bond_site_symmetry_2
_geom_bond_distance
_geom_bond_publ_flag
S1 C1 . 1.676(5) ?
N1 C10 . 1.499(7) ?
N1 C9 . 1.505(6) ?
N1 C14 . 1.526(6) ?
N1 H1 . 1.07(6) ?
N2 C1 . 1.331(6) ?
N2 C15 . 1.466(6) ?
N2 C5 . 1.474(5) ?
C1 C2 . 1.462(8) ?
C2 C3 . 1.299(7) ?
C2 H2A . 0.9300 ?
C3 C4 . 1.486(8) ?
C3 H3A . 0.9300 ?
C4 C5 . 1.529(7) ?
C4 H4A . 0.9700 ?
C4 H4B . 0.9700 ?
C5 C6 . 1.539(6) ?
C5 H5A . 0.9800 ?
C6 C7 . 1.527(6) ?
C6 C14 . 1.531(6) ?
C6 H6A . 0.9800 ?
C7 C8 . 1.511(7) ?
C7 H7A . 0.9700 ?
C7 H7B . 0.9700 ?
C8 C9 . 1.513(8) ?
C8 H8A . 0.9700 ?
C8 H8B . 0.9700 ?
C9 H9A . 0.9700 ?
C9 H9B . 0.9700 ?
C10 C11 . 1.485(8) ?
C10 H10A . 0.9700 ?
C10 H10B . 0.9700 ?
C11 C12 . 1.532(7) ?
C11 H11A . 0.9700 ?
C11 H11B . 0.9700 ?
C12 C13 . 1.525(7) ?
C12 H12A . 0.9700 ?
C12 H12B . 0.9700 ?
C13 C14 . 1.520(6) ?
C13 C15 . 1.522(7) ?
C13 H13A . 0.9800 ?
C14 H14A . 0.9800 ?
C15 H15A . 0.9700 ?
C15 H15B . 0.9700 ?
O1 O1 7 1.38(3) ?

loop_
_geom_hbond_atom_site_label_D
_geom_hbond_atom_site_label_H
_geom_hbond_atom_site_label_A
_geom_hbond_site_symmetry_A
_geom_hbond_distance_DH
_geom_hbond_distance_HA
_geom_hbond_distance_DA
_geom_hbond_angle_DHA
N1 H1 Cl1 . 1.10(9) 2.01(8) 3.019(6) 151(6)
C4 H4A Cl1 7 0.97 2.82 3.726(7) 155
